data_2225985
loop_
_publ_author_name
'Chen, Xiang'
'Liu, Hai-Cheng'

_publ_section_title
;
 Poly[diaquabis(\m~2~-5-carboxy-2-propyl-1<i>H</i>-imidazole-4-carboxylato-\k^3^<i>N</i>^3^,<i>O</i>^4^:<i>O</i>^5^)lead(II)]
;
_journal_coeditor_code SJ2771
_journal_issue 5
_journal_name_full 'Acta Crystallographica Section E'
_journal_page_first m543
_journal_paper_doi 10.1107/S1600536810013735
_journal_volume 66
_journal_year 2010
_chemical_formula_iupac '[Pb (C8 H9 N2 O4)2 (H2 O)2]'
_chemical_formula_moiety 'C16 H22 N4 O10 Pb'
_chemical_formula_sum 'C16 H22 N4 O10 Pb'
_chemical_formula_weight 637.57
_chemical_name_systematic
;
Poly[diaquabis(\m~2~-5-carboxy-2-propyl-1<i>H</i>-imidazole-4-carboxylato-
\k^3^<i>N</i>^3^,<i>O</i>^4^:<i>O</i>^5^)lead(II)]
;
_space_group_IT_number 15
_symmetry_cell_setting monoclinic
_symmetry_space_group_name_Hall '-C 2yc'
_symmetry_space_group_name_H-M 'C 1 2/c 1'
_atom_sites_solution_hydrogens geom
_atom_sites_solution_primary direct
_atom_sites_solution_secondary difmap
_audit_creation_method SHELXL-97
_cell_angle_alpha 90.00
_cell_angle_beta 98.531(2)
_cell_angle_gamma 90.00
_cell_formula_units_Z 4
_cell_length_a 13.1201(15)
_cell_length_b 13.2929(16)
_cell_length_c 11.5910(13)
_cell_measurement_reflns_used 2051
_cell_measurement_temperature 293(2)
_cell_measurement_theta_max 23.917
_cell_measurement_theta_min 2.483
_cell_volume 1999.2(4)
_computing_cell_refinement 'SAINT (Bruker, 2007)'
_computing_data_collection 'SMART (Bruker, 2007)'
_computing_data_reduction 'SAINT (Bruker, 2007)'
_computing_molecular_graphics
;
SHELXTL (Sheldrick, 2008) and DIAMOND (Brandenburg, 1999)
;
_computing_publication_material 'SHELXTL (Sheldrick, 2008)'
_computing_structure_refinement 'SHELXL97 (Sheldrick, 2008)'
_computing_structure_solution 'SHELXS97 (Sheldrick, 2008)'
_diffrn_ambient_temperature 293(2)
_diffrn_measured_fraction_theta_full 0.997
_diffrn_measured_fraction_theta_max 0.997
_diffrn_measurement_device_type 'Bruker SMART 1000 CCD area-detector'
_diffrn_measurement_method '\f and \w scans'
_diffrn_radiation_monochromator graphite
_diffrn_radiation_source 'fine-focus sealed tube'
_diffrn_radiation_type MoK\a
_diffrn_radiation_wavelength 0.71073
_diffrn_reflns_av_R_equivalents 0.0479
_diffrn_reflns_av_sigmaI/netI 0.0453
_diffrn_reflns_limit_h_max 15
_diffrn_reflns_limit_h_min -13
_diffrn_reflns_limit_k_max 15
_diffrn_reflns_limit_k_min -15
_diffrn_reflns_limit_l_max 13
_diffrn_reflns_limit_l_min -10
_diffrn_reflns_number 4884
_diffrn_reflns_theta_full 24.99
_diffrn_reflns_theta_max 24.99
_diffrn_reflns_theta_min 2.19
_diffrn_standards_number 0
_exptl_absorpt_coefficient_mu 8.504
_exptl_absorpt_correction_T_max 0.4044
_exptl_absorpt_correction_T_min 0.1144
_exptl_absorpt_correction_type multi-scan
_exptl_absorpt_process_details '(SADABS; Bruker, 2007)'
_exptl_crystal_colour colorless
_exptl_crystal_density_diffrn 2.118
_exptl_crystal_density_method 'not measured'
_exptl_crystal_description block
_exptl_crystal_F_000 1232
_exptl_crystal_size_max 0.45
_exptl_crystal_size_mid 0.17
_exptl_crystal_size_min 0.13
_refine_diff_density_max 0.823
_refine_diff_density_min -0.689
_refine_ls_extinction_coef 0.00501(14)
_refine_ls_extinction_expression Fc^*^=kFc[1+0.001xFc^2^\l^3^/sin(2\q)]^-1/4^
_refine_ls_extinction_method 'SHELXL97 (Sheldrick, 2008)'
_refine_ls_goodness_of_fit_ref 1.022
_refine_ls_hydrogen_treatment constr
_refine_ls_matrix_type full
_refine_ls_number_parameters 143
_refine_ls_number_reflns 1751
_refine_ls_number_restraints 0
_refine_ls_restrained_S_all 1.022
_refine_ls_R_factor_all 0.0211
_refine_ls_R_factor_gt 0.0192
_refine_ls_shift/su_max 0.002
_refine_ls_shift/su_mean 0.000
_refine_ls_structure_factor_coef Fsqd
_refine_ls_weighting_details 'calc w=1/[\s^2^(Fo^2^)+0.1700P] where P=(Fo^2^+2Fc^2^)/3'
_refine_ls_weighting_scheme calc
_refine_ls_wR_factor_gt 0.0382
_refine_ls_wR_factor_ref 0.0386
_reflns_number_gt 1640
_reflns_number_total 1751
_reflns_threshold_expression I>2\s(I)
_cod_data_source_file sj2771.cif
_cod_data_source_block I
_cod_original_sg_symbol_H-M 'C 2/c'
_cod_database_code 2225985
_cod_database_fobs_code 2225985

loop_
_symmetry_equiv_pos_as_xyz
'x, y, z'
'-x, y, -z+1/2'
'x+1/2, y+1/2, z'
'-x+1/2, y+1/2, -z+1/2'
'-x, -y, -z'
'x, -y, z-1/2'
'-x+1/2, -y+1/2, -z'
'x+1/2, -y+1/2, z-1/2'

loop_
_atom_site_type_symbol
_atom_site_label
_atom_site_fract_x
_atom_site_fract_y
_atom_site_fract_z
_atom_site_U_iso_or_equiv
_atom_site_adp_type
_atom_site_calc_flag
_atom_site_refinement_flags
_atom_site_occupancy
_atom_site_disorder_assembly
_atom_site_disorder_group
Pb Pb1 0.5000 0.585420(12) 0.7500 0.02187(10) Uani d S 1 . .
N N1 0.36101(17) 0.72953(19) 0.7416(2) 0.0206(6) Uani d . 1 . .
N N2 0.26176(19) 0.8636(2) 0.7255(2) 0.0245(6) Uani d . 1 . .
H H2 0.2380 0.9221 0.7040 0.029 Uiso calc R 1 . .
O O1 0.33533(16) 0.55121(18) 0.8607(2) 0.0288(6) Uani d . 1 . .
O O2 0.20043(17) 0.61233(19) 0.9317(2) 0.0346(6) Uani d . 1 . .
O O3 0.09662(17) 0.7669(2) 0.9230(2) 0.0400(7) Uani d . 1 . .
H H3 0.1304 0.7149 0.9245 0.060 Uiso calc R 1 . .
O O4 0.0980(2) 0.9168(2) 0.8428(3) 0.0521(9) Uani d . 1 . .
O O5 0.43915(18) 0.6096(2) 0.5232(2) 0.0374(6) Uani d . 1 . .
H H5C 0.4120 0.5656 0.4750 0.045 Uiso d R 1 . .
H H5D 0.4830 0.6427 0.4915 0.045 Uiso d R 1 . .
C C1 0.2736(2) 0.6209(3) 0.8716(3) 0.0240(7) Uani d . 1 . .
C C2 0.2842(2) 0.7169(2) 0.8095(3) 0.0204(7) Uani d . 1 . .
C C3 0.2221(2) 0.8003(3) 0.7997(3) 0.0228(8) Uani d . 1 . .
C C4 0.1323(3) 0.8316(3) 0.8572(3) 0.0314(9) Uani d . 1 . .
C C5 0.3450(2) 0.8188(2) 0.6912(3) 0.0230(8) Uani d . 1 . .
C C6 0.4039(2) 0.8661(3) 0.6046(3) 0.0285(8) Uani d . 1 . .
H H6A 0.4688 0.8309 0.6062 0.034 Uiso calc R 1 . .
H H6B 0.4193 0.9353 0.6274 0.034 Uiso calc R 1 . .
C C7 0.3461(3) 0.8646(3) 0.4806(3) 0.0355(9) Uani d . 1 . .
H H7A 0.3380 0.7954 0.4541 0.043 Uiso calc R 1 . .
H H7B 0.2779 0.8928 0.4803 0.043 Uiso calc R 1 . .
C C8 0.4016(3) 0.9236(3) 0.3967(4) 0.0408(10) Uani d . 1 . .
H H8A 0.4129 0.9913 0.4246 0.061 Uiso calc R 1 . .
H H8B 0.3604 0.9245 0.3210 0.061 Uiso calc R 1 . .
H H8C 0.4667 0.8923 0.3914 0.061 Uiso calc R 1 . .

loop_
_atom_site_aniso_label
_atom_site_aniso_U_11
_atom_site_aniso_U_22
_atom_site_aniso_U_33
_atom_site_aniso_U_12
_atom_site_aniso_U_13
_atom_site_aniso_U_23
Pb1 0.02470(12) 0.01520(13) 0.02690(14) 0.000 0.00777(7) 0.000
N1 0.0251(13) 0.0146(16) 0.0229(15) 0.0002(11) 0.0059(11) 0.0026(13)
N2 0.0337(15) 0.0126(15) 0.0273(16) 0.0049(12) 0.0047(12) 0.0059(14)
O1 0.0343(13) 0.0162(13) 0.0375(15) 0.0015(10) 0.0110(10) 0.0029(12)
O2 0.0376(14) 0.0306(14) 0.0396(16) -0.0018(11) 0.0191(11) 0.0072(13)
O3 0.0354(13) 0.0414(18) 0.0474(17) 0.0086(12) 0.0203(11) 0.0008(15)
O4 0.0632(18) 0.046(2) 0.051(2) 0.0373(14) 0.0236(15) 0.0114(15)
O5 0.0407(14) 0.0395(16) 0.0338(16) -0.0070(12) 0.0115(11) -0.0025(13)
C1 0.0266(17) 0.0222(19) 0.0236(19) -0.0044(15) 0.0049(14) -0.0031(17)
C2 0.0235(15) 0.0163(18) 0.0212(18) -0.0013(13) 0.0026(13) -0.0018(15)
C3 0.0264(16) 0.022(2) 0.0198(18) 0.0019(14) 0.0022(13) -0.0012(16)
C4 0.0335(19) 0.035(2) 0.027(2) 0.0074(17) 0.0083(15) -0.0017(19)
C5 0.0244(16) 0.0178(19) 0.0266(19) -0.0001(14) 0.0030(13) 0.0008(16)
C6 0.0286(18) 0.025(2) 0.033(2) -0.0009(15) 0.0050(14) 0.0066(18)
C7 0.0365(19) 0.037(2) 0.033(2) -0.0111(17) 0.0026(15) 0.003(2)
C8 0.049(2) 0.042(3) 0.031(2) -0.0065(18) 0.0058(18) 0.0088(19)

loop_
_atom_type_symbol
_atom_type_description
_atom_type_scat_dispersion_real
_atom_type_scat_dispersion_imag
_atom_type_scat_source
C C 0.0033 0.0016 'International Tables Vol C Tables 4.2.6.8 and 6.1.1.4'
H H 0.0000 0.0000 'International Tables Vol C Tables 4.2.6.8 and 6.1.1.4'
O O 0.0106 0.0060 'International Tables Vol C Tables 4.2.6.8 and 6.1.1.4'
N N 0.0061 0.0033 'International Tables Vol C Tables 4.2.6.8 and 6.1.1.4'
Pb Pb -3.3944 10.1111 'International Tables Vol C Tables 4.2.6.8 and 6.1.1.4'

loop_
_geom_angle_atom_site_label_1
_geom_angle_atom_site_label_2
_geom_angle_atom_site_label_3
_geom_angle_site_symmetry_1
_geom_angle_site_symmetry_3
_geom_angle
_geom_angle_publ_flag
N1 Pb1 N1 . 2_656 86.81(11) ?
N1 Pb1 O5 . 2_656 93.06(8) ?
N1 Pb1 O5 2_656 2_656 76.75(8) ?
N1 Pb1 O5 . . 76.75(8) ?
N1 Pb1 O5 2_656 . 93.06(8) ?
O5 Pb1 O5 2_656 . 166.09(11) ?
N1 Pb1 O1 . . 62.85(7) ?
N1 Pb1 O1 2_656 . 134.44(7) ?
O5 Pb1 O1 2_656 . 72.23(7) ?
O5 Pb1 O1 . . 110.24(7) ?
N1 Pb1 O1 . 2_656 134.44(7) ?
N1 Pb1 O1 2_656 2_656 62.85(7) ?
O5 Pb1 O1 2_656 2_656 110.23(7) ?
O5 Pb1 O1 . 2_656 72.23(7) ?
O1 Pb1 O1 . 2_656 160.68(10) ?
N1 Pb1 O4 . 3_545 153.57(9) ?
N1 Pb1 O4 2_656 3_545 107.45(9) ?
O5 Pb1 O4 2_656 3_545 69.71(9) ?
O5 Pb1 O4 . 3_545 123.10(9) ?
O1 Pb1 O4 . 3_545 92.16(8) ?
O1 Pb1 O4 2_656 3_545 71.71(8) ?
N1 Pb1 O4 . 4_546 107.46(9) ?
N1 Pb1 O4 2_656 4_546 153.56(9) ?
O5 Pb1 O4 2_656 4_546 123.10(9) ?
O5 Pb1 O4 . 4_546 69.70(9) ?
O1 Pb1 O4 . 4_546 71.72(8) ?
O1 Pb1 O4 2_656 4_546 92.16(8) ?
O4 Pb1 O4 3_545 4_546 69.29(14) ?
C5 N1 C2 . . 106.2(3) ?
C5 N1 Pb1 . . 136.9(2) ?
C2 N1 Pb1 . . 116.79(19) ?
C5 N2 C3 . . 108.3(3) ?
C5 N2 H2 . . 125.9 ?
C3 N2 H2 . . 125.9 ?
C1 O1 Pb1 . . 119.8(2) ?
C4 O3 H3 . . 109.5 ?
C4 O4 Pb1 . 3_455 163.7(3) ?
Pb1 O5 H5C . . 127.1 ?
Pb1 O5 H5D . . 111.6 ?
H5C O5 H5D . . 108.5 ?
O1 C1 O2 . . 122.8(3) ?
O1 C1 C2 . . 118.7(3) ?
O2 C1 C2 . . 118.4(3) ?
C3 C2 N1 . . 109.3(3) ?
C3 C2 C1 . . 129.8(3) ?
N1 C2 C1 . . 120.8(3) ?
N2 C3 C2 . . 106.0(3) ?
N2 C3 C4 . . 120.6(3) ?
C2 C3 C4 . . 133.3(3) ?
O4 C4 O3 . . 122.8(3) ?
O4 C4 C3 . . 119.8(4) ?
O3 C4 C3 . . 117.3(3) ?
N1 C5 N2 . . 110.3(3) ?
N1 C5 C6 . . 127.6(3) ?
N2 C5 C6 . . 122.1(3) ?
C5 C6 C7 . . 113.2(3) ?
C5 C6 H6A . . 108.9 ?
C7 C6 H6A . . 108.9 ?
C5 C6 H6B . . 108.9 ?
C7 C6 H6B . . 108.9 ?
H6A C6 H6B . . 107.8 ?
C8 C7 C6 . . 112.3(3) ?
C8 C7 H7A . . 109.1 ?
C6 C7 H7A . . 109.1 ?
C8 C7 H7B . . 109.1 ?
C6 C7 H7B . . 109.1 ?
H7A C7 H7B . . 107.9 ?
C7 C8 H8A . . 109.5 ?
C7 C8 H8B . . 109.5 ?
H8A C8 H8B . . 109.5 ?
C7 C8 H8C . . 109.5 ?
H8A C8 H8C . . 109.5 ?
H8B C8 H8C . . 109.5 ?

loop_
_geom_bond_atom_site_label_1
_geom_bond_atom_site_label_2
_geom_bond_site_symmetry_2
_geom_bond_distance
_geom_bond_publ_flag
Pb1 N1 . 2.637(2) ?
Pb1 N1 2_656 2.637(2) ?
Pb1 O5 2_656 2.651(3) ?
Pb1 O5 . 2.652(3) ?
Pb1 O1 . 2.710(2) ?
Pb1 O1 2_656 2.710(2) ?
Pb1 O4 3_545 2.725(3) ?
Pb1 O4 4_546 2.725(3) ?
N1 C5 . 1.326(4) ?
N1 C2 . 1.377(4) ?
N2 C5 . 1.354(4) ?
N2 C3 . 1.361(5) ?
N2 H2 . 0.8600 ?
O1 C1 . 1.249(4) ?
O2 C1 . 1.273(4) ?
O3 C4 . 1.284(4) ?
O3 H3 . 0.8200 ?
O4 C4 . 1.221(4) ?
O4 Pb1 3_455 2.725(3) ?
O5 H5C . 0.8500 ?
O5 H5D . 0.8500 ?
C1 C2 . 1.481(5) ?
C2 C3 . 1.370(4) ?
C3 C4 . 1.496(5) ?
C5 C6 . 1.494(5) ?
C6 C7 . 1.522(4) ?
C6 H6A . 0.9700 ?
C6 H6B . 0.9700 ?
C7 C8 . 1.517(5) ?
C7 H7A . 0.9700 ?
C7 H7B . 0.9700 ?
C8 H8A . 0.9600 ?
C8 H8B . 0.9600 ?
C8 H8C . 0.9600 ?

loop_
_geom_hbond_atom_site_label_D
_geom_hbond_atom_site_label_H
_geom_hbond_atom_site_label_A
_geom_hbond_site_symmetry_A
_geom_hbond_distance_DH
_geom_hbond_distance_HA
_geom_hbond_distance_DA
_geom_hbond_angle_DHA
O5 H5D O4 8_565 0.85 2.58 3.182(4) 129.1
O5 H5D O3 8_565 0.85 2.16 3.004(3) 175.7
O5 H5C O1 6_565 0.85 2.19 3.035(3) 175.8
O3 H3 O2 . 0.82 1.64 2.459(3) 178.1
N2 H2 O1 4_556 0.86 2.05 2.909(4) 172.0

loop_
_geom_torsion_atom_site_label_1
_geom_torsion_atom_site_label_2
_geom_torsion_atom_site_label_3
_geom_torsion_atom_site_label_4
_geom_torsion_site_symmetry_1
_geom_torsion_site_symmetry_2
_geom_torsion_site_symmetry_3
_geom_torsion_site_symmetry_4
_geom_torsion
_geom_torsion_publ_flag
N1 Pb1 N1 C5 2_656 . . . 39.1(3) ?
O5 Pb1 N1 C5 2_656 . . . 115.6(3) ?
O5 Pb1 N1 C5 . . . . -54.8(3) ?
O1 Pb1 N1 C5 . . . . -176.2(3) ?
O1 Pb1 N1 C5 2_656 . . . -6.9(3) ?
O4 Pb1 N1 C5 3_545 . . . 163.3(3) ?
O4 Pb1 N1 C5 4_546 . . . -118.2(3) ?
N1 Pb1 N1 C2 2_656 . . . -137.1(2) ?
O5 Pb1 N1 C2 2_656 . . . -60.6(2) ?
O5 Pb1 N1 C2 . . . . 129.0(2) ?
O1 Pb1 N1 C2 . . . . 7.63(19) ?
O1 Pb1 N1 C2 2_656 . . . 176.89(18) ?
O4 Pb1 N1 C2 3_545 . . . -12.9(3) ?
O4 Pb1 N1 C2 4_546 . . . 65.6(2) ?
N1 Pb1 O1 C1 . . . . -8.6(2) ?
N1 Pb1 O1 C1 2_656 . . . 45.2(3) ?
O5 Pb1 O1 C1 2_656 . . . 94.6(2) ?
O5 Pb1 O1 C1 . . . . -70.9(2) ?
O1 Pb1 O1 C1 2_656 . . . -164.9(2) ?
O4 Pb1 O1 C1 3_545 . . . 162.5(2) ?
O4 Pb1 O1 C1 4_546 . . . -130.2(2) ?
Pb1 O1 C1 O2 . . . . -173.4(2) ?
Pb1 O1 C1 C2 . . . . 8.3(4) ?
C5 N1 C2 C3 . . . . -0.4(3) ?
Pb1 N1 C2 C3 . . . . 176.90(19) ?
C5 N1 C2 C1 . . . . 175.1(3) ?
Pb1 N1 C2 C1 . . . . -7.6(3) ?
O1 C1 C2 C3 . . . . 174.0(3) ?
O2 C1 C2 C3 . . . . -4.4(5) ?
O1 C1 C2 N1 . . . . -0.5(4) ?
O2 C1 C2 N1 . . . . -178.9(3) ?
C5 N2 C3 C2 . . . . 0.4(4) ?
C5 N2 C3 C4 . . . . 176.8(3) ?
N1 C2 C3 N2 . . . . 0.0(3) ?
C1 C2 C3 N2 . . . . -175.0(3) ?
N1 C2 C3 C4 . . . . -175.8(3) ?
C1 C2 C3 C4 . . . . 9.3(6) ?
Pb1 O4 C4 O3 3_455 . . . -108.0(9) ?
Pb1 O4 C4 C3 3_455 . . . 74.0(10) ?
N2 C3 C4 O4 . . . . -4.3(5) ?
C2 C3 C4 O4 . . . . 171.0(4) ?
N2 C3 C4 O3 . . . . 177.7(3) ?
C2 C3 C4 O3 . . . . -7.1(6) ?
C2 N1 C5 N2 . . . . 0.7(3) ?
Pb1 N1 C5 N2 . . . . -175.8(2) ?
C2 N1 C5 C6 . . . . -176.9(3) ?
Pb1 N1 C5 C6 . . . . 6.7(5) ?
C3 N2 C5 N1 . . . . -0.7(4) ?
C3 N2 C5 C6 . . . . 177.0(3) ?
N1 C5 C6 C7 . . . . 105.0(4) ?
N2 C5 C6 C7 . . . . -72.3(4) ?
C5 C6 C7 C8 . . . . 173.3(3) ?
